data_4500743
loop_
_publ_author_name
'Guo, Jingjing'
'Li, Xinhua'
'Moorefield, Charles N.'
'Newkome, George R.'

_publ_section_title
;
 Novel Twofold Interpenetrating Channel Framework Based on Metal Tetramer
 Subunits
;
_journal_issue 7
_journal_name_full 'Crystal Growth &amp; Design'
_journal_page_first 2695
_journal_paper_doi 10.1021/cg200242n
_journal_volume 11
_journal_year 2011
_chemical_formula_sum 'C60 H94 N12 Ni4 O25'
_chemical_formula_weight 1618.31
_chemical_name_systematic
; 
 ? 
;
_space_group_IT_number 118
_symmetry_cell_setting tetragonal
_symmetry_space_group_name_Hall 'P -4 -2n'
_symmetry_space_group_name_H-M 'P -4 n 2'
_atom_sites_solution_hydrogens geom
_atom_sites_solution_primary direct
_atom_sites_solution_secondary difmap
_audit_creation_method SHELXL-97
_cell_angle_alpha 90.00
_cell_angle_beta 90.00
_cell_angle_gamma 90.00
_cell_formula_units_Z 2
_cell_length_a 13.7495(19)
_cell_length_b 13.7495(19)
_cell_length_c 25.533(5)
_cell_measurement_reflns_used 3250
_cell_measurement_temperature 298(2)
_cell_measurement_theta_max 24.52
_cell_measurement_theta_min 1.89
_cell_volume 4827.0(13)
_computing_cell_refinement 'SAINT (Bruker, 2002)'
_computing_data_collection 'SMART (Bruker, 2002)'
_computing_data_reduction SAINT
_computing_molecular_graphics 'XP (Bruker, 2002)'
_computing_publication_material 'SHELXL-97 (Bruker, 2002)'
_computing_structure_refinement 'SHELXL-97 (Sheldrick, 1997)'
_computing_structure_solution 'SHELXS-97 (Sheldrick, 1997)'
_diffrn_ambient_temperature 298(2)
_diffrn_measured_fraction_theta_full 0.997
_diffrn_measured_fraction_theta_max 0.997
_diffrn_measurement_device_type 'Bruker APEX area-detector diffractometer'
_diffrn_measurement_method '\f and \w scans'
_diffrn_radiation_monochromator graphite
_diffrn_radiation_source 'fine-focus sealed tube'
_diffrn_radiation_type MoK\a
_diffrn_radiation_wavelength 0.71073
_diffrn_reflns_av_R_equivalents 0.1131
_diffrn_reflns_av_sigmaI/netI 0.0509
_diffrn_reflns_limit_h_max 16
_diffrn_reflns_limit_h_min -16
_diffrn_reflns_limit_k_max 15
_diffrn_reflns_limit_k_min -16
_diffrn_reflns_limit_l_max 30
_diffrn_reflns_limit_l_min -30
_diffrn_reflns_number 58056
_diffrn_reflns_theta_full 25.10
_diffrn_reflns_theta_max 25.10
_diffrn_reflns_theta_min 3.18
_exptl_absorpt_coefficient_mu 0.832
_exptl_absorpt_correction_T_max 0.9068
_exptl_absorpt_correction_T_min 0.8447
_exptl_absorpt_correction_type multi-scan
_exptl_absorpt_process_details 'SADABS (Bruker, 2002)'
_exptl_crystal_colour Green
_exptl_crystal_density_diffrn 1.113
_exptl_crystal_density_method 'not measured'
_exptl_crystal_description Prism
_exptl_crystal_F_000 1700
_exptl_crystal_size_max 0.21
_exptl_crystal_size_mid 0.15
_exptl_crystal_size_min 0.12
_refine_diff_density_max 0.522
_refine_diff_density_min -0.267
_refine_diff_density_rms 0.084
_refine_ls_abs_structure_details 'Flack H D (1983), Acta Cryst. A39, 876-881'
_refine_ls_abs_structure_Flack 0.00(3)
_refine_ls_extinction_method none
_refine_ls_goodness_of_fit_ref 1.027
_refine_ls_hydrogen_treatment constr
_refine_ls_matrix_type full
_refine_ls_number_parameters 331
_refine_ls_number_reflns 4310
_refine_ls_number_restraints 90
_refine_ls_restrained_S_all 1.017
_refine_ls_R_factor_all 0.0979
_refine_ls_R_factor_gt 0.0709
_refine_ls_shift/su_max 0.001
_refine_ls_shift/su_mean 0.001
_refine_ls_structure_factor_coef Fsqd
_refine_ls_weighting_details 'calc w=1/[\s^2^(Fo^2^)+(0.1152P)^2^+0.0000P] where P=(Fo^2^+2Fc^2^)/3'
_refine_ls_weighting_scheme calc
_refine_ls_wR_factor_gt 0.1696
_refine_ls_wR_factor_ref 0.1834
_reflns_number_gt 3047
_reflns_number_total 4310
_reflns_threshold_expression I>2\s(I)
_cod_data_source_file cg200242n_si_001.cif
_cod_data_source_block ylq
_cod_depositor_comments
;
The following automatic conversions were performed:

'_symmetry_cell_setting' value 'Tetragonal' changed to 'tetragonal'
according to /home/saulius/struct/CIF-dictionaries/cif_core.dic
dictionary named 'cif_core.dic' version 2.4.1 from
2010-06-29.

'_exptl_absorpt_correction_type' value 'Multi-scan'
changed to 'multi-scan' according to
/home/saulius/struct/CIF-dictionaries/cif_core.dic dictionary named
'cif_core.dic' version 2.4.1 from 2010-06-29.

Automatic conversion script
Id: cif_fix_values 1715 2011-07-08 13:25:40Z adriana 
;
_cod_database_code 4500743

loop_
_symmetry_equiv_pos_as_xyz
'x, y, z'
'y, -x, -z'
'-x, -y, z'
'-y, x, -z'
'-x+1/2, y+1/2, z+1/2'
'y+1/2, x+1/2, -z+1/2'
'x+1/2, -y+1/2, z+1/2'
'-y+1/2, -x+1/2, -z+1/2'

loop_
_atom_site_label
_atom_site_type_symbol
_atom_site_fract_x
_atom_site_fract_y
_atom_site_fract_z
_atom_site_U_iso_or_equiv
_atom_site_adp_type
_atom_site_occupancy
_atom_site_symmetry_multiplicity
_atom_site_calc_flag
_atom_site_refinement_flags
Ni1 Ni 0.40662(5) 0.74906(6) 0.47632(3) 0.0645(3) Uani 1 1 d .
O1 O 0.5309(3) 0.7018(4) 0.50009(17) 0.0749(12) Uani 1 1 d .
O2 O 0.6093(3) 0.6365(4) 0.56774(19) 0.0773(13) Uani 1 1 d .
N1 N 0.3623(4) 0.7124(5) 0.5475(2) 0.0770(14) Uani 1 1 d .
H1A H 0.2997 0.7073 0.5574 0.26(8) Uiso 1 1 d R
N2 N 0.4704(4) 0.8013(4) 0.4112(2) 0.0716(14) Uani 1 1 d .
N3 N 0.2815(4) 0.8126(4) 0.4588(2) 0.0734(15) Uani 1 1 d .
C1 C 0.5366(5) 0.6722(5) 0.5488(3) 0.0692(17) Uani 1 1 d .
C2 C 0.4470(6) 0.6925(7) 0.5818(3) 0.086(2) Uani 1 1 d .
H2A H 0.4605 0.7539 0.5998 0.19(8) Uiso 1 1 calc R
C3 C 0.4289(8) 0.6209(9) 0.6236(4) 0.120(3) Uani 1 1 d .
H3A H 0.3635 0.6279 0.6362 0.14(4) Uiso 1 1 calc R
H3B H 0.4737 0.6316 0.6519 0.21(6) Uiso 1 1 calc R
H3C H 0.4378 0.5564 0.6100 0.18(5) Uiso 1 1 calc R
C4 C 0.5500(5) 0.8545(6) 0.4134(3) 0.0799(19) Uani 1 1 d .
H4A H 0.5784 0.8655 0.4459 0.08(2) Uiso 1 1 calc R
C5 C 0.5938(6) 0.8951(7) 0.3690(3) 0.093(2) Uani 1 1 d .
H5A H 0.6479 0.9352 0.3723 0.08(2) Uiso 1 1 calc R
C6 C 0.5562(5) 0.8754(5) 0.3209(3) 0.0775(18) Uani 1 1 d .
C7 C 0.4740(6) 0.8184(6) 0.3179(3) 0.092(2) Uani 1 1 d .
H7A H 0.4459 0.8044 0.2856 0.14(3) Uiso 1 1 calc R
C8 C 0.4329(7) 0.7817(7) 0.3645(3) 0.093(2) Uani 1 1 d .
H8A H 0.3779 0.7426 0.3624 0.11(3) Uiso 1 1 calc R
C9 C 0.6017(6) 0.9188(6) 0.2740(3) 0.087(2) Uani 1 1 d .
H9A H 0.6497 0.9654 0.2796 0.11(3) Uiso 1 1 calc R
C10 C 0.2750(6) 0.9075(6) 0.4517(3) 0.088(2) Uani 1 1 d .
H10A H 0.3322 0.9434 0.4541 0.053(16) Uiso 1 1 calc R
C11 C 0.1893(6) 0.9588(6) 0.4409(3) 0.094(2) Uani 1 1 d .
H11A H 0.1895 1.0258 0.4356 0.11(2) Uiso 1 1 calc R
C12 C 0.1024(5) 0.9039(6) 0.4385(3) 0.0790(19) Uani 1 1 d .
C13 C 0.1078(6) 0.8078(7) 0.4441(3) 0.094(2) Uani 1 1 d .
H13A H 0.0519 0.7701 0.4407 0.072(19) Uiso 1 1 calc R
C14 C 0.1955(6) 0.7638(6) 0.4549(4) 0.096(2) Uani 1 1 d .
H14A H 0.1960 0.6968 0.4599 0.13(3) Uiso 1 1 calc R
C15 C 0.0073(6) 0.9538(6) 0.4330(3) 0.092(2) Uani 1 1 d .
H15A H -0.0472 0.9143 0.4293 0.15(4) Uiso 1 1 calc R
O3 O 0.5000 0.0000 0.5358(8) 0.241(8) Uani 1 2 d SU
H3D H 0.5287 0.0170 0.5639 0.362 Uiso 0.50 1 d PR
H3E H 0.5240 0.0309 0.5101 0.362 Uiso 0.50 1 d PR
O4 O 0.1741(11) 0.2055(11) 0.3982(7) 0.133(5) Uani 0.50 1 d PU
H4B H 0.1348 0.2290 0.4206 0.003(15) Uiso 0.50 1 d PR
H4C H 0.1692 0.2370 0.3696 0.0(4) Uiso 0.50 1 d PR
O5 O 0.126(7) 0.641(7) 0.329(3) 0.33(3) Uani 0.25 1 d PU
H5B H 0.1318 0.5920 0.3092 0.492 Uiso 0.25 1 d PR
H5C H 0.0717 0.6385 0.3450 0.492 Uiso 0.25 1 d PR
O6 O 0.197(4) 0.836(4) 0.3022(17) 0.197(15) Uani 0.25 1 d PU
H6D H 0.2371 0.8199 0.3261 0.296 Uiso 0.25 1 d PR
H6A H 0.2231 0.8277 0.2724 0.296 Uiso 0.25 1 d PR
O7 O 0.0000 1.0000 0.2755(17) 0.29(2) Uani 0.50 2 d SPU
H7C H -0.0562 0.9984 0.2894 0.442 Uiso 0.25 1 d PR
H7D H -0.0045 1.0204 0.2442 0.442 Uiso 0.25 1 d PR
O8 O 0.1724(17) 0.2223(18) 0.3658(11) 0.144(7) Uani 0.25 1 d PU
H8E H 0.2103 0.2570 0.3843 0.216 Uiso 0.25 1 d PR
H8D H 0.1686 0.2461 0.3351 0.216 Uiso 0.25 1 d PR
O9 O 0.094(7) 0.851(6) 0.278(3) 0.34(3) Uani 0.25 1 d PU
H9B H 0.1146 0.8389 0.2469 0.511 Uiso 0.25 1 d PR
H9C H 0.0429 0.8171 0.2834 0.511 Uiso 0.25 1 d PR
O10 O 0.115(5) 0.975(6) 0.293(3) 0.29(3) Uani 0.25 1 d PU
H10E H 0.1318 1.0250 0.3102 0.436 Uiso 0.25 1 d PR
H10B H 0.0879 0.9343 0.3133 0.436 Uiso 0.25 1 d PR
O11 O 0.598(5) 1.028(5) 0.308(2) 0.28(3) Uani 0.25 1 d PU
H11B H 0.6325 1.0771 0.3163 0.417 Uiso 0.25 1 d PR
H11C H 0.5513 1.0468 0.2885 0.417 Uiso 0.25 1 d PR
O12 O 0.230(4) 0.915(4) 0.3092(18) 0.205(17) Uani 0.25 1 d PU
H12D H 0.2905 0.9158 0.3033 0.307 Uiso 0.25 1 d PR
H12C H 0.2178 0.9449 0.3376 0.307 Uiso 0.25 1 d PR
O13 O 0.4540(18) -0.0699(17) 0.5281(10) 0.108(6) Uani 0.25 1 d PU
H13E H 0.4736 -0.1270 0.5209 0.162 Uiso 0.25 1 d PR
H13D H 0.4013 -0.0732 0.5454 0.162 Uiso 0.25 1 d PR
O14 O 0.172(2) 0.127(2) 0.3396(12) 0.140(10) Uani 0.25 1 d PU
H14C H 0.1508 0.1426 0.3094 0.211 Uiso 0.25 1 d PR
H14B H 0.2101 0.0791 0.3373 0.211 Uiso 0.25 1 d PR
O15 O 0.560(3) -0.056(4) 0.5491(17) 0.188(15) Uani 0.25 1 d PU
H15E H 0.5522 -0.1131 0.5375 0.282 Uiso 0.25 1 d PR
H15B H 0.6156 -0.0517 0.5638 0.282 Uiso 0.25 1 d PR
O16 O 0.223(5) 0.277(5) 0.2500 0.536(4) Uani 0.50 2 d SPU
H16B H 0.1681 0.2507 0.2619 0.804 Uiso 0.25 1 d PR
H16C H 0.2136 0.3001 0.2213 0.804 Uiso 0.25 1 d PR
O17 O 0.174(6) 0.710(7) 0.290(3) 0.34(3) Uani 0.25 1 d PU
H17D H 0.2294 0.7365 0.2885 0.505 Uiso 0.25 1 d PR
H17A H 0.1473 0.7116 0.2598 0.505 Uiso 0.25 1 d PR

loop_
_atom_site_aniso_label
_atom_site_aniso_U_11
_atom_site_aniso_U_22
_atom_site_aniso_U_33
_atom_site_aniso_U_23
_atom_site_aniso_U_13
_atom_site_aniso_U_12
Ni1 0.0570(4) 0.0751(5) 0.0614(4) 0.0171(3) 0.0080(4) 0.0111(4)
O1 0.066(3) 0.093(3) 0.066(2) 0.022(2) 0.006(2) 0.014(2)
O2 0.060(3) 0.086(3) 0.086(3) 0.015(3) -0.015(2) 0.005(2)
N1 0.067(4) 0.093(4) 0.071(3) 0.006(3) 0.010(3) 0.007(3)
N2 0.075(4) 0.067(3) 0.072(3) 0.014(3) -0.001(3) 0.009(3)
N3 0.065(3) 0.076(4) 0.079(3) 0.011(3) 0.005(3) 0.014(3)
C1 0.071(4) 0.072(4) 0.064(4) 0.001(3) 0.008(3) -0.002(3)
C2 0.084(5) 0.106(6) 0.067(4) 0.024(4) 0.003(4) 0.005(4)
C3 0.113(8) 0.147(10) 0.100(6) 0.039(6) 0.023(6) 0.005(6)
C4 0.073(4) 0.100(5) 0.067(4) 0.012(4) 0.003(3) -0.014(4)
C5 0.085(5) 0.105(6) 0.089(5) 0.016(4) 0.021(4) -0.020(5)
C6 0.072(4) 0.078(4) 0.082(4) 0.019(3) 0.017(3) -0.001(4)
C7 0.094(6) 0.118(6) 0.065(4) 0.021(4) 0.002(4) -0.013(5)
C8 0.104(6) 0.103(6) 0.073(4) 0.015(4) -0.004(4) -0.031(5)
C9 0.084(5) 0.093(5) 0.083(4) 0.012(4) 0.013(4) 0.009(4)
C10 0.070(4) 0.077(5) 0.117(6) 0.011(4) 0.007(4) 0.012(4)
C11 0.087(6) 0.080(5) 0.115(6) 0.001(4) 0.009(5) 0.027(4)
C12 0.069(4) 0.077(5) 0.091(5) 0.005(4) 0.003(3) 0.007(4)
C13 0.066(5) 0.104(6) 0.113(6) -0.001(5) 0.011(4) 0.001(4)
C14 0.071(5) 0.086(6) 0.131(7) 0.026(5) 0.020(4) 0.014(4)
C15 0.079(5) 0.104(6) 0.095(5) -0.008(4) -0.003(4) 0.021(5)
O3 0.241(8) 0.242(8) 0.241(8) 0.000 0.000 0.000(2)
O4 0.132(5) 0.132(5) 0.133(5) -0.001(2) -0.001(2) -0.005(2)
O5 0.33(3) 0.33(3) 0.33(3) 0.000(2) 0.000(2) 0.000(2)
O6 0.198(15) 0.197(15) 0.197(15) 0.000(2) 0.000(2) 0.000(2)
O7 0.29(2) 0.29(2) 0.29(2) 0.000 0.000 0.000(2)
O8 0.144(7) 0.144(7) 0.144(7) -0.001(2) -0.002(2) -0.002(2)
O9 0.34(3) 0.34(3) 0.34(3) 0.000(2) 0.000(2) 0.000(2)
O10 0.29(3) 0.29(3) 0.29(3) 0.000(2) 0.000(2) 0.000(2)
O11 0.28(3) 0.28(3) 0.28(3) 0.000(2) 0.000(2) 0.000(2)
O12 0.205(17) 0.205(17) 0.205(17) 0.001(2) 0.000(2) 0.000(2)
O13 0.109(7) 0.107(7) 0.108(7) -0.001(2) 0.000(2) -0.001(2)
O14 0.140(10) 0.140(10) 0.141(10) 0.000(2) 0.000(2) 0.000(2)
O15 0.188(15) 0.187(15) 0.188(15) 0.000(2) 0.000(2) 0.001(2)
O16 0.536(4) 0.536(4) 0.536(4) 0.0000(15) 0.0000(15) 0.000(2)
O17 0.34(3) 0.34(3) 0.34(3) 0.000(2) 0.000(2) 0.000(2)

loop_
_atom_type_symbol
_atom_type_description
_atom_type_scat_dispersion_real
_atom_type_scat_dispersion_imag
_atom_type_scat_source
C C 0.0033 0.0016 'International Tables Vol C Tables 4.2.6.8 and 6.1.1.4'
H H 0.0000 0.0000 'International Tables Vol C Tables 4.2.6.8 and 6.1.1.4'
N N 0.0061 0.0033 'International Tables Vol C Tables 4.2.6.8 and 6.1.1.4'
Ni Ni 0.3393 1.1124 'International Tables Vol C Tables 4.2.6.8 and 6.1.1.4'
O O 0.0106 0.0060 'International Tables Vol C Tables 4.2.6.8 and 6.1.1.4'

loop_
_geom_angle_atom_site_label_1
_geom_angle_atom_site_label_2
_geom_angle_atom_site_label_3
_geom_angle
_geom_angle_site_symmetry_1
_geom_angle_site_symmetry_3
O1 Ni1 N3 172.1(2) . .
O1 Ni1 N1 84.1(2) . .
N3 Ni1 N1 93.0(2) . .
O1 Ni1 N2 89.68(19) . .
N3 Ni1 N2 92.0(2) . .
N1 Ni1 N2 169.3(2) . .
O1 Ni1 O2 95.8(2) . 4_656
N3 Ni1 O2 91.9(2) . 4_656
N1 Ni1 O2 99.0(2) . 4_656
N2 Ni1 O2 90.3(2) . 4_656
C1 O1 Ni1 117.2(4) . .
C1 O2 Ni1 126.6(4) . 2_566
C2 N1 Ni1 110.3(4) . .
C2 N1 H1A 124.9 . .
Ni1 N1 H1A 124.8 . .
C4 N2 C8 118.3(6) . .
C4 N2 Ni1 121.6(5) . .
C8 N2 Ni1 120.1(5) . .
C10 N3 C14 114.6(6) . .
C10 N3 Ni1 121.7(5) . .
C14 N3 Ni1 123.6(5) . .
O2 C1 O1 123.6(6) . .
O2 C1 C2 121.4(6) . .
O1 C1 C2 114.8(6) . .
C3 C2 N1 114.7(8) . .
C3 C2 C1 114.6(8) . .
N1 C2 C1 110.1(5) . .
C3 C2 H2A 105.4 . .
N1 C2 H2A 105.4 . .
C1 C2 H2A 105.5 . .
C2 C3 H3A 109.6 . .
C2 C3 H3B 109.5 . .
H3A C3 H3B 109.5 . .
C2 C3 H3C 109.2 . .
H3A C3 H3C 109.5 . .
H3B C3 H3C 109.5 . .
N2 C4 C5 122.9(7) . .
N2 C4 H4A 118.6 . .
C5 C4 H4A 118.5 . .
C6 C5 C4 119.2(7) . .
C6 C5 H5A 120.4 . .
C4 C5 H5A 120.4 . .
C5 C6 C7 118.4(6) . .
C5 C6 C9 119.4(7) . .
C7 C6 C9 122.2(7) . .
C6 C7 C8 119.0(7) . .
C6 C7 H7A 120.5 . .
C8 C7 H7A 120.5 . .
N2 C8 C7 122.1(7) . .
N2 C8 H8A 119.0 . .
C7 C8 H8A 118.9 . .
C9 C9 C6 126.1(11) 8_665 .
C9 C9 H9A 117.0 8_665 .
C6 C9 H9A 117.0 . .
N3 C10 C11 125.5(8) . .
N3 C10 H10A 117.1 . .
C11 C10 H10A 117.3 . .
C10 C11 C12 116.8(7) . .
C10 C11 H11A 121.6 . .
C12 C11 H11A 121.7 . .
C13 C12 C11 118.6(7) . .
C13 C12 C15 121.2(7) . .
C11 C12 C15 120.1(7) . .
C12 C13 C14 120.4(8) . .
C12 C13 H13A 119.8 . .
C14 C13 H13A 119.7 . .
N3 C14 C13 124.0(8) . .
N3 C14 H14A 118.0 . .
C13 C14 H14A 118.0 . .
C15 C15 C12 126.4(12) 3_575 .
C15 C15 H15A 116.8 3_575 .
C12 C15 H15A 116.8 . .
O13 O3 O15 84(3) 3_655 3_655
O13 O3 H3D 70.4 3_655 .
O15 O3 H3D 84.6 3_655 .
O13 O3 H3E 41.2 3_655 .
O15 O3 H3E 99.8 3_655 .
H3D O3 H3E 109.5 . .
H4B O4 H4C 109.5 . .
H4B O4 H8E 107.8 . .
H4C O4 H8E 48.1 . .
H5B O5 H5C 109.5 . .
H6D O6 H6A 109.5 . .
O10 O7 H7C 16.0 3_575 .
O10 O7 H7D 96.4 3_575 .
H7C O7 H7D 109.5 . .
H4C O8 H8E 52.0 . .
H4C O8 H8D 92.5 . .
H8E O8 H8D 109.5 . .
H9B O9 H9C 109.5 . .
H9B O9 H10B 137.5 . .
H9C O9 H10B 105.8 . .
H10E O10 H10B 109.5 . .
H11B O11 H11C 109.5 . .
H6D O12 H12D 89.9 . .
H6D O12 H12C 101.9 . .
H12D O12 H12C 109.5 . .
O15 O13 H13E 167.1 3_655 .
O15 O13 H13D 78.8 3_655 .
H13E O13 H13D 109.5 . .
H14C O14 H14B 109.8 . .
O13 O15 H3D 39.8 3_655 .
O13 O15 H15E 139.7 3_655 .
H3D O15 H15E 150.3 . .
O13 O15 H15B 99.5 3_655 .
H3D O15 H15B 97.8 . .
H15E O15 H15B 109.5 . .
H16B O16 H16C 110.1 . .
H17D O17 H17A 109.5 . .

loop_
_geom_bond_atom_site_label_1
_geom_bond_atom_site_label_2
_geom_bond_distance
_geom_bond_site_symmetry_2
Ni1 O1 1.926(4) .
Ni1 N3 1.980(5) .
Ni1 N1 1.982(5) .
Ni1 N2 2.013(5) .
Ni1 O2 2.304(5) 4_656
O1 C1 1.310(8) .
O2 C1 1.214(8) .
O2 Ni1 2.304(5) 2_566
N1 C2 1.482(9) .
N1 H1A 0.9000 .
N2 C4 1.318(9) .
N2 C8 1.326(9) .
N3 C10 1.321(9) .
N3 C14 1.364(10) .
C1 C2 1.518(10) .
C2 C3 1.475(11) .
C2 H2A 0.9800 .
C3 H3A 0.9600 .
C3 H3B 0.9600 .
C3 H3C 0.9600 .
C4 C5 1.402(10) .
C4 H4A 0.9300 .
C5 C6 1.359(11) .
C5 H5A 0.9300 .
C6 C7 1.378(10) .
C6 C9 1.478(10) .
C7 C8 1.410(10) .
C7 H7A 0.9300 .
C8 H8A 0.9300 .
C9 C9 1.288(16) 8_665
C9 H9A 0.9300 .
C10 C11 1.401(10) .
C10 H10A 0.9300 .
C11 C12 1.415(11) .
C11 H11A 0.9300 .
C12 C13 1.331(11) .
C12 C15 1.483(10) .
C13 C14 1.377(11) .
C13 H13A 0.9300 .
C14 H14A 0.9300 .
C15 C15 1.287(16) 3_575
C15 H15A 0.9300 .
O3 O13 1.17(2) 3_655
O3 O15 1.18(4) 3_655
O3 H3D 0.8501 .
O3 H3E 0.8500 .
O4 H4B 0.8500 .
O4 H4C 0.8501 .
O4 H8E 0.9352 .
O5 H5B 0.8499 .
O5 H5C 0.8499 .
O6 H6D 0.8500 .
O6 H6A 0.8500 .
O7 O10 1.67(7) 3_575
O7 H7C 0.8500 .
O7 H7D 0.8500 .
O8 H4C 0.2295 .
O8 H8E 0.8500 .
O8 H8D 0.8500 .
O9 H9B 0.8500 .
O9 H9C 0.8499 .
O9 H10B 1.4697 .
O10 H10E 0.8500 .
O10 H10B 0.8500 .
O11 H11B 0.8500 .
O11 H11C 0.8500 .
O12 H6D 1.3796 .
O12 H12D 0.8500 .
O12 H12C 0.8499 .
O13 O15 1.82(5) 3_655
O13 H13E 0.8500 .
O13 H13D 0.8500 .
O14 H14C 0.8499 .
O14 H14B 0.8499 .
O15 O13 1.82(5) 3_655
O15 H3D 1.1535 .
O15 H15E 0.8500 .
O15 H15B 0.8499 .
O16 H16B 0.8792 .
O16 H16C 0.8133 .
O17 H17D 0.8500 .
O17 H17A 0.8499 .

loop_
_geom_torsion_atom_site_label_1
_geom_torsion_atom_site_label_2
_geom_torsion_atom_site_label_3
_geom_torsion_atom_site_label_4
_geom_torsion
_geom_torsion_site_symmetry_1
_geom_torsion_site_symmetry_4
N3 Ni1 O1 C1 66.3(17) . .
N1 Ni1 O1 C1 -2.8(5) . .
N2 Ni1 O1 C1 168.4(5) . .
O2 Ni1 O1 C1 -101.3(5) 4_656 .
O1 Ni1 N1 C2 12.8(5) . .
N3 Ni1 N1 C2 -159.8(5) . .
N2 Ni1 N1 C2 -42.4(15) . .
O2 Ni1 N1 C2 107.7(5) 4_656 .
O1 Ni1 N2 C4 -48.9(6) . .
N3 Ni1 N2 C4 123.4(6) . .
N1 Ni1 N2 C4 5.9(16) . .
O2 Ni1 N2 C4 -144.7(6) 4_656 .
O1 Ni1 N2 C8 130.6(7) . .
N3 Ni1 N2 C8 -57.2(7) . .
N1 Ni1 N2 C8 -174.7(12) . .
O2 Ni1 N2 C8 34.8(6) 4_656 .
O1 Ni1 N3 C10 44.1(18) . .
N1 Ni1 N3 C10 112.7(6) . .
N2 Ni1 N3 C10 -57.8(6) . .
O2 Ni1 N3 C10 -148.2(6) 4_656 .
O1 Ni1 N3 C14 -133.3(15) . .
N1 Ni1 N3 C14 -64.8(6) . .
N2 Ni1 N3 C14 124.8(6) . .
O2 Ni1 N3 C14 34.4(6) 4_656 .
Ni1 O2 C1 O1 -7.9(10) 2_566 .
Ni1 O2 C1 C2 176.7(5) 2_566 .
Ni1 O1 C1 O2 176.4(5) . .
Ni1 O1 C1 C2 -8.0(8) . .
Ni1 N1 C2 C3 -150.5(7) . .
Ni1 N1 C2 C1 -19.4(8) . .
O2 C1 C2 C3 -34.9(12) . .
O1 C1 C2 C3 149.4(8) . .
O2 C1 C2 N1 -166.0(6) . .
O1 C1 C2 N1 18.2(9) . .
C8 N2 C4 C5 3.3(12) . .
Ni1 N2 C4 C5 -177.3(6) . .
N2 C4 C5 C6 -3.5(12) . .
C4 C5 C6 C7 2.2(12) . .
C4 C5 C6 C9 179.5(7) . .
C5 C6 C7 C8 -1.0(13) . .
C9 C6 C7 C8 -178.1(8) . .
C4 N2 C8 C7 -1.9(13) . .
Ni1 N2 C8 C7 178.6(7) . .
C6 C7 C8 N2 0.8(14) . .
C5 C6 C9 C9 171.7(5) . 8_665
C7 C6 C9 C9 -11.1(9) . 8_665
C14 N3 C10 C11 -0.1(11) . .
Ni1 N3 C10 C11 -177.8(6) . .
N3 C10 C11 C12 1.3(12) . .
C10 C11 C12 C13 -3.0(12) . .
C10 C11 C12 C15 173.3(7) . .
C11 C12 C13 C14 3.5(13) . .
C15 C12 C13 C14 -172.7(8) . .
C10 N3 C14 C13 0.6(12) . .
Ni1 N3 C14 C13 178.2(6) . .
C12 C13 C14 N3 -2.3(14) . .
C13 C12 C15 C15 172.0(6) . 3_575
C11 C12 C15 C15 -4.1(10) . 3_575
